data_4509687
loop_
_publ_author_name
'Chang, Ze'
'Zhang, Ai-Shun'
'Hu, Tong-Liang'
'Bu, Xian-He'

_publ_section_title
;
 ZnIICoordination Poylmers Based on 2,3,6,7-Anthracenetetracarboxylic
 Acid: Synthesis, Structures, and Luminescence Properties
;
_journal_issue 11
_journal_name_full 'Crystal Growth &amp; Design'
_journal_page_first 4840
_journal_paper_doi 10.1021/cg900659r
_journal_volume 9
_journal_year 2009
_chemical_formula_sum 'C15 H21 N2 O8 Zn'
_chemical_formula_weight 422.73
_chemical_name_systematic
; 
 ? 
;
_space_group_IT_number 14
_symmetry_cell_setting monoclinic
_symmetry_space_group_name_Hall '-P 2ybc'
_symmetry_space_group_name_H-M 'P 1 21/c 1'
_atom_sites_solution_hydrogens geom
_atom_sites_solution_primary direct
_atom_sites_solution_secondary difmap
_audit_creation_method SHELXL-97
_cell_angle_alpha 90.00
_cell_angle_beta 106.52(3)
_cell_angle_gamma 90.00
_cell_formula_units_Z 4
_cell_length_a 7.7210(15)
_cell_length_b 10.433(2)
_cell_length_c 23.876(6)
_cell_measurement_reflns_used 12230
_cell_measurement_temperature 293(2)
_cell_measurement_theta_max 27.5
_cell_measurement_theta_min 3.1
_cell_volume 1843.9(7)
_computing_cell_refinement PROCESS-AUTO
_computing_data_collection PROCESS-AUTO
_computing_data_reduction CrystalStructure
_computing_molecular_graphics 'Bruker SHELXTL'
_computing_publication_material 'Bruker SHELXTL'
_computing_structure_refinement 'SHELXL-97 (Sheldrick, 1997)'
_computing_structure_solution 'SHELXS-97 (Sheldrick, 1990)'
_diffrn_ambient_temperature 293(2)
_diffrn_measured_fraction_theta_full 0.992
_diffrn_measured_fraction_theta_max 0.992
_diffrn_measurement_device_type SCX-MINI
_diffrn_measurement_method '\w scans'
_diffrn_radiation_monochromator graphite
_diffrn_radiation_source 'fine-focus sealed tube'
_diffrn_radiation_type MoK\a
_diffrn_radiation_wavelength 0.71075
_diffrn_reflns_av_R_equivalents 0.1096
_diffrn_reflns_av_sigmaI/netI 0.1091
_diffrn_reflns_limit_h_max 10
_diffrn_reflns_limit_h_min -9
_diffrn_reflns_limit_k_max 13
_diffrn_reflns_limit_k_min -12
_diffrn_reflns_limit_l_max 30
_diffrn_reflns_limit_l_min -31
_diffrn_reflns_number 16778
_diffrn_reflns_theta_full 27.47
_diffrn_reflns_theta_max 27.47
_diffrn_reflns_theta_min 3.28
_diffrn_standards_decay_% none
_diffrn_standards_interval_count none
_diffrn_standards_number none
_exptl_absorpt_coefficient_mu 1.376
_exptl_absorpt_correction_type none
_exptl_crystal_colour yellow
_exptl_crystal_density_diffrn 1.523
_exptl_crystal_density_method 'not measured'
_exptl_crystal_description block
_exptl_crystal_F_000 876
_exptl_crystal_size_max 0.20
_exptl_crystal_size_mid 0.15
_exptl_crystal_size_min 0.15
_refine_diff_density_max 0.421
_refine_diff_density_min -0.379
_refine_diff_density_rms 0.091
_refine_ls_extinction_method none
_refine_ls_goodness_of_fit_ref 1.022
_refine_ls_hydrogen_treatment constr
_refine_ls_matrix_type full
_refine_ls_number_parameters 237
_refine_ls_number_reflns 4178
_refine_ls_number_restraints 0
_refine_ls_restrained_S_all 1.022
_refine_ls_R_factor_all 0.1401
_refine_ls_R_factor_gt 0.0674
_refine_ls_shift/su_max 0.002
_refine_ls_shift/su_mean 0.000
_refine_ls_structure_factor_coef Fsqd
_refine_ls_weighting_details 'calc w=1/[\s^2^(Fo^2^)+(0.0261P)^2^+2.8183P] where P=(Fo^2^+2Fc^2^)/3'
_refine_ls_weighting_scheme calc
_refine_ls_wR_factor_gt 0.0964
_refine_ls_wR_factor_ref 0.1153
_reflns_number_gt 2441
_reflns_number_total 4178
_reflns_threshold_expression >2sigma(I)
_cod_data_source_file cg900659rsup1.cif
_cod_data_source_block 1
_cod_depositor_comments
;
The following automatic conversions were performed:

'_symmetry_cell_setting' value 'Monoclinic' changed to 'monoclinic'
according to /home/saulius/struct/CIF-dictionaries/cif_core.dic
dictionary named 'cif_core.dic' version 2.4.2 from 2011-04-26.

Automatic conversion script
Id: cif_fix_values 1891 2012-01-12 08:04:46Z andrius 
;
_cod_original_sg_symbol_H-M 'P 21/c'
_cod_database_code 4509687

loop_
_symmetry_equiv_pos_as_xyz
'x, y, z'
'-x, y+1/2, -z+1/2'
'-x, -y, -z'
'x, -y-1/2, z-1/2'

loop_
_atom_site_label
_atom_site_type_symbol
_atom_site_fract_x
_atom_site_fract_y
_atom_site_fract_z
_atom_site_U_iso_or_equiv
_atom_site_adp_type
_atom_site_occupancy
_atom_site_symmetry_multiplicity
_atom_site_calc_flag
_atom_site_refinement_flags
O2W O 0.5932(5) 0.2087(3) 0.76728(15) 0.0661(11) Uani 1 1 d .
H2WA H 0.5011 0.1845 0.7718 0.099 Uiso 1 1 d R
H2WB H 0.6396 0.1345 0.7642 0.099 Uiso 1 1 d R
C1 C 0.7730(6) 0.6584(4) 0.65851(19) 0.0303(11) Uani 1 1 d .
C2 C 0.7222(6) 0.7830(4) 0.62473(17) 0.0255(10) Uani 1 1 d .
C3 C 0.6474(6) 0.7777(4) 0.56575(17) 0.0288(11) Uani 1 1 d .
H3 H 0.6442 0.6992 0.5470 0.035 Uiso 1 1 calc R
C4 C 0.5733(6) 0.8879(4) 0.53130(17) 0.0246(10) Uani 1 1 d .
C5 C 0.5795(6) 1.0075(4) 0.56093(17) 0.0262(10) Uani 1 1 d .
C6 C 0.6637(6) 1.0117(4) 0.62309(17) 0.0296(11) Uani 1 1 d .
H6 H 0.6719 1.0899 0.6423 0.035 Uiso 1 1 calc R
C7 C 0.7315(6) 0.9050(4) 0.65456(16) 0.0285(10) Uani 1 1 d .
C8 C 0.4921(6) 0.8820(4) 0.47102(18) 0.0296(11) Uani 1 1 d .
H8 H 0.4855 0.8038 0.4518 0.036 Uiso 1 1 calc R
C9 C 0.8300(7) 0.9193(4) 0.71909(18) 0.0341(11) Uani 1 1 d .
C10 C 1.0814(7) 0.2003(5) 0.6589(2) 0.0411(13) Uani 1 1 d .
H10 H 1.1236 0.2009 0.6994 0.049 Uiso 1 1 d R
C11 C 1.0667(8) 0.0978(6) 0.5682(2) 0.075(2) Uani 1 1 d .
H11A H 1.0105 0.1774 0.5529 0.113 Uiso 1 1 calc R
H11B H 0.9806 0.0295 0.5569 0.113 Uiso 1 1 calc R
H11C H 1.1672 0.0818 0.5530 0.113 Uiso 1 1 calc R
C12 C 1.2429(7) -0.0004(5) 0.6629(2) 0.0552(15) Uani 1 1 d .
H12A H 1.2791 0.0172 0.7040 0.083 Uiso 1 1 calc R
H12B H 1.3481 -0.0087 0.6494 0.083 Uiso 1 1 calc R
H12C H 1.1749 -0.0787 0.6556 0.083 Uiso 1 1 calc R
C13 C 0.3072(8) 0.4990(6) 0.5951(2) 0.0615(16) Uani 1 1 d .
H13 H 0.3094 0.5140 0.6337 0.074 Uiso 1 1 d R
C14 C 0.2230(8) 0.5696(5) 0.4955(2) 0.0644(16) Uani 1 1 d .
H14A H 0.2573 0.4834 0.4894 0.077 Uiso 1 1 d R
H14B H 0.1025 0.5856 0.4712 0.077 Uiso 1 1 d R
C15 C 0.1567(8) 0.7048(5) 0.5728(3) 0.0728(19) Uani 1 1 d .
H15A H 0.1744 0.7053 0.6143 0.087 Uiso 1 1 d R
H15B H 0.2179 0.7768 0.5621 0.087 Uiso 1 1 d R
H15C H 0.0299 0.7101 0.5530 0.087 Uiso 1 1 d R
N1 N 1.1304(5) 0.1052(4) 0.63175(16) 0.0401(10) Uani 1 1 d .
N2 N 0.2293(6) 0.5865(4) 0.55626(17) 0.0480(11) Uani 1 1 d .
H14C H 0.3052 0.6286 0.4855 0.058 Uiso 1 1 d R
O1 O 0.8502(4) 0.5726(3) 0.63602(12) 0.0405(8) Uani 1 1 d .
O2 O 0.7307(4) 0.6436(3) 0.70473(13) 0.0403(8) Uani 1 1 d .
O3 O 0.9883(4) 0.8720(3) 0.73534(12) 0.0376(8) Uani 1 1 d .
O4 O 0.7602(6) 0.9792(4) 0.75159(14) 0.0682(12) Uani 1 1 d .
O5 O 0.9816(5) 0.2917(3) 0.63478(13) 0.0482(9) Uani 1 1 d .
O6 O 0.3777(6) 0.3987(4) 0.58471(16) 0.0742(13) Uani 1 1 d .
O1W O 0.6485(4) 0.3336(3) 0.67723(14) 0.0531(10) Uani 1 1 d .
H1WA H 0.5661 0.3489 0.6519 0.080 Uiso 1 1 d R
H1WB H 0.6267 0.2883 0.7056 0.080 Uiso 1 1 d R
Zn1 Zn 0.88679(8) 0.41663(5) 0.68359(2) 0.03373(17) Uani 1 1 d .

loop_
_atom_site_aniso_label
_atom_site_aniso_U_11
_atom_site_aniso_U_22
_atom_site_aniso_U_33
_atom_site_aniso_U_23
_atom_site_aniso_U_13
_atom_site_aniso_U_12
O2W 0.071(3) 0.052(2) 0.085(3) 0.011(2) 0.039(2) 0.003(2)
C1 0.034(3) 0.025(3) 0.025(2) 0.004(2) -0.003(2) -0.004(2)
C2 0.029(3) 0.021(2) 0.024(2) 0.0071(18) 0.0046(19) 0.003(2)
C3 0.037(3) 0.019(2) 0.028(2) -0.0005(19) 0.006(2) 0.005(2)
C4 0.029(2) 0.021(2) 0.022(2) -0.0004(17) 0.0036(18) 0.0051(18)
C5 0.028(3) 0.026(3) 0.021(2) 0.0037(18) 0.0015(19) 0.000(2)
C6 0.040(3) 0.018(2) 0.025(2) -0.0014(19) 0.001(2) -0.004(2)
C7 0.033(3) 0.028(3) 0.022(2) 0.001(2) 0.0039(19) 0.004(2)
C8 0.040(3) 0.016(2) 0.028(2) 0.0013(18) 0.002(2) 0.001(2)
C9 0.050(3) 0.022(2) 0.024(2) 0.003(2) 0.001(2) -0.003(2)
C10 0.056(4) 0.040(3) 0.025(3) -0.003(2) 0.007(2) 0.002(3)
C11 0.093(5) 0.086(5) 0.045(3) -0.015(3) 0.015(3) 0.032(4)
C12 0.066(4) 0.046(3) 0.060(3) 0.001(3) 0.028(3) 0.019(3)
C13 0.070(4) 0.066(4) 0.037(3) -0.012(3) -0.003(3) 0.003(3)
C14 0.078(4) 0.064(4) 0.049(3) -0.001(3) 0.016(3) 0.001(3)
C15 0.099(5) 0.046(4) 0.081(4) 0.002(3) 0.039(4) 0.024(4)
N1 0.049(3) 0.037(3) 0.034(2) -0.0064(19) 0.0134(19) 0.005(2)
N2 0.057(3) 0.044(3) 0.040(2) -0.004(2) 0.010(2) 0.008(2)
O1 0.062(2) 0.0255(18) 0.0348(17) 0.0075(15) 0.0144(16) 0.0147(17)
O2 0.058(2) 0.0313(18) 0.0318(18) 0.0042(15) 0.0138(16) -0.0004(16)
O3 0.0342(19) 0.045(2) 0.0253(17) -0.0013(14) -0.0045(15) -0.0023(16)
O4 0.094(3) 0.073(3) 0.0298(19) -0.0106(19) 0.005(2) 0.038(2)
O5 0.074(3) 0.038(2) 0.0275(18) 0.0024(15) 0.0054(17) 0.0214(19)
O6 0.085(3) 0.057(3) 0.065(3) -0.010(2) -0.005(2) 0.029(2)
O1W 0.051(2) 0.047(2) 0.049(2) 0.0107(17) -0.0057(17) -0.0082(18)
Zn1 0.0457(3) 0.0253(3) 0.0246(3) 0.0032(3) 0.0012(2) 0.0070(3)

loop_
_atom_type_symbol
_atom_type_description
_atom_type_scat_dispersion_real
_atom_type_scat_dispersion_imag
_atom_type_scat_source
C C 0.0033 0.0016 'International Tables Vol C Tables 4.2.6.8 and 6.1.1.4'
H H 0.0000 0.0000 'International Tables Vol C Tables 4.2.6.8 and 6.1.1.4'
N N 0.0061 0.0033 'International Tables Vol C Tables 4.2.6.8 and 6.1.1.4'
O O 0.0106 0.0060 'International Tables Vol C Tables 4.2.6.8 and 6.1.1.4'
Zn Zn 0.2839 1.4301 'International Tables Vol C Tables 4.2.6.8 and 6.1.1.4'

loop_
_geom_angle_atom_site_label_1
_geom_angle_atom_site_label_2
_geom_angle_atom_site_label_3
_geom_angle
_geom_angle_site_symmetry_1
_geom_angle_site_symmetry_3
H2WA O2W H2WB 97.8 . .
O2 C1 O1 123.9(4) . .
O2 C1 C2 118.8(4) . .
O1 C1 C2 117.2(4) . .
C3 C2 C7 119.3(4) . .
C3 C2 C1 118.9(4) . .
C7 C2 C1 121.4(3) . .
C2 C3 C4 122.9(4) . .
C2 C3 H3 118.5 . .
C4 C3 H3 118.5 . .
C8 C4 C5 119.4(3) . .
C8 C4 C3 123.0(4) . .
C5 C4 C3 117.7(3) . .
C8 C5 C4 119.7(3) 3_676 .
C8 C5 C6 121.7(4) 3_676 .
C4 C5 C6 118.6(4) . .
C7 C6 C5 122.2(4) . .
C7 C6 H6 118.9 . .
C5 C6 H6 118.9 . .
C6 C7 C2 119.3(4) . .
C6 C7 C9 118.9(4) . .
C2 C7 C9 121.6(4) . .
C4 C8 C5 121.0(4) . 3_676
C4 C8 H8 119.5 . .
C5 C8 H8 119.5 3_676 .
O4 C9 O3 123.9(4) . .
O4 C9 C7 120.4(4) . .
O3 C9 C7 115.6(4) . .
O5 C10 N1 125.4(4) . .
O5 C10 H10 117.3 . .
N1 C10 H10 117.3 . .
N1 C11 H11A 109.5 . .
N1 C11 H11B 109.5 . .
H11A C11 H11B 109.5 . .
N1 C11 H11C 109.5 . .
H11A C11 H11C 109.5 . .
H11B C11 H11C 109.5 . .
N1 C12 H12A 109.5 . .
N1 C12 H12B 109.5 . .
H12A C12 H12B 109.5 . .
N1 C12 H12C 109.5 . .
H12A C12 H12C 109.5 . .
H12B C12 H12C 109.5 . .
O6 C13 N2 125.7(5) . .
O6 C13 H13 117.1 . .
N2 C13 H13 117.1 . .
N2 C14 H14A 109.5 . .
N2 C14 H14B 109.5 . .
H14A C14 H14B 109.5 . .
N2 C14 H14C 109.5 . .
H14A C14 H14C 109.4 . .
H14B C14 H14C 109.5 . .
N2 C15 H15A 109.4 . .
N2 C15 H15B 109.5 . .
H15A C15 H15B 109.5 . .
N2 C15 H15C 109.4 . .
H15A C15 H15C 109.5 . .
H15B C15 H15C 109.5 . .
C10 N1 C11 119.9(4) . .
C10 N1 C12 122.4(4) . .
C11 N1 C12 117.6(4) . .
C13 N2 C14 119.9(5) . .
C13 N2 C15 122.0(4) . .
C14 N2 C15 118.0(4) . .
C1 O1 Zn1 110.3(3) . .
C9 O3 Zn1 111.7(3) . 2_756
C10 O5 Zn1 120.1(3) . .
Zn1 O1W H1WA 120.9 . .
Zn1 O1W H1WB 123.1 . .
H1WA O1W H1WB 115.1 . .
O3 Zn1 O1 136.09(13) 2_746 .
O3 Zn1 O1W 98.97(13) 2_746 .
O1 Zn1 O1W 109.74(14) . .
O3 Zn1 O5 105.06(13) 2_746 .
O1 Zn1 O5 102.58(13) . .
O1W Zn1 O5 98.81(15) . .

loop_
_geom_bond_atom_site_label_1
_geom_bond_atom_site_label_2
_geom_bond_distance
_geom_bond_site_symmetry_2
O2W H2WA 0.7900 .
O2W H2WB 0.8643 .
C1 O2 1.246(5) .
C1 O1 1.276(5) .
C1 C2 1.521(6) .
C2 C3 1.363(5) .
C2 C7 1.451(6) .
C3 C4 1.434(5) .
C3 H3 0.9300 .
C4 C8 1.398(5) .
C4 C5 1.429(5) .
C5 C8 1.406(5) 3_676
C5 C6 1.442(5) .
C6 C7 1.361(5) .
C6 H6 0.9300 .
C7 C9 1.519(5) .
C8 C5 1.406(5) 3_676
C8 H8 0.9300 .
C9 O4 1.233(5) .
C9 O3 1.272(5) .
C10 O5 1.258(5) .
C10 N1 1.299(5) .
C10 H10 0.9300 .
C11 N1 1.458(6) .
C11 H11A 0.9600 .
C11 H11B 0.9600 .
C11 H11C 0.9600 .
C12 N1 1.467(6) .
C12 H12A 0.9600 .
C12 H12B 0.9600 .
C12 H12C 0.9600 .
C13 O6 1.236(6) .
C13 N2 1.318(6) .
C13 H13 0.9300 .
C14 N2 1.449(6) .
C14 H14A 0.9601 .
C14 H14B 0.9600 .
C14 H14C 0.9619 .
C15 N2 1.456(6) .
C15 H15A 0.9598 .
C15 H15B 0.9601 .
C15 H15C 0.9601 .
O1 Zn1 1.958(3) .
O3 Zn1 1.958(3) 2_756
O5 Zn1 2.019(3) .
O1W Zn1 2.000(3) .
O1W H1WA 0.7590 .
O1W H1WB 0.8815 .
Zn1 O3 1.958(3) 2_746

loop_
_geom_hbond_atom_site_label_D
_geom_hbond_atom_site_label_H
_geom_hbond_atom_site_label_A
_geom_hbond_distance_DH
_geom_hbond_distance_HA
_geom_hbond_distance_DA
_geom_hbond_angle_DHA
_geom_hbond_site_symmetry_A
O1W H1WA O6 0.76 1.91 2.662(5) 173.3 .
O1W H1WB O2W 0.88 1.77 2.651(5) 174.7 .
O2W H2WB O4 0.86 1.94 2.795(5) 172.8 1_545

loop_
_geom_torsion_atom_site_label_1
_geom_torsion_atom_site_label_2
_geom_torsion_atom_site_label_3
_geom_torsion_atom_site_label_4
_geom_torsion
_geom_torsion_site_symmetry_1
_geom_torsion_site_symmetry_4
O2 C1 C2 C3 -134.3(4) . .
O1 C1 C2 C3 42.6(6) . .
O2 C1 C2 C7 38.2(6) . .
O1 C1 C2 C7 -144.9(4) . .
C7 C2 C3 C4 -1.2(7) . .
C1 C2 C3 C4 171.5(4) . .
C2 C3 C4 C8 -178.2(4) . .
C2 C3 C4 C5 0.0(7) . .
C8 C4 C5 C8 -1.4(7) . 3_676
C3 C4 C5 C8 -179.7(4) . 3_676
C8 C4 C5 C6 180.0(4) . .
C3 C4 C5 C6 1.7(6) . .
C8 C5 C6 C7 179.2(4) 3_676 .
C4 C5 C6 C7 -2.3(7) . .
C5 C6 C7 C2 1.1(7) . .
C5 C6 C7 C9 175.7(4) . .
C3 C2 C7 C6 0.6(6) . .
C1 C2 C7 C6 -171.9(4) . .
C3 C2 C7 C9 -173.8(4) . .
C1 C2 C7 C9 13.8(6) . .
C5 C4 C8 C5 1.4(7) . 3_676
C3 C4 C8 C5 179.7(4) . 3_676
C6 C7 C9 O4 50.6(6) . .
C2 C7 C9 O4 -135.0(5) . .
C6 C7 C9 O3 -125.8(5) . .
C2 C7 C9 O3 48.6(6) . .
O5 C10 N1 C11 -0.8(8) . .
O5 C10 N1 C12 -178.0(5) . .
O6 C13 N2 C14 -0.6(9) . .
O6 C13 N2 C15 -177.2(6) . .
O2 C1 O1 Zn1 1.0(5) . .
C2 C1 O1 Zn1 -175.8(3) . .
O4 C9 O3 Zn1 -4.1(6) . 2_756
C7 C9 O3 Zn1 172.2(3) . 2_756
N1 C10 O5 Zn1 170.4(4) . .
C1 O1 Zn1 O3 -58.3(4) . 2_746
C1 O1 Zn1 O1W 69.4(3) . .
C1 O1 Zn1 O5 173.7(3) . .
C10 O5 Zn1 O3 7.7(4) . 2_746
C10 O5 Zn1 O1 153.3(4) . .
C10 O5 Zn1 O1W -94.1(4) . .
